data_2230920
loop_
_publ_author_name
'Asiri, Abdullah M.'
'Faidallah, Hassan M.'
'Ng, Seik Weng'

_publ_section_title
;
 (<i>E</i>)-2-Methyl-6-[(1-phenyl-1<i>H</i>-pyrazol-4-yl)methylidene]cyclohexanone
;
_journal_coeditor_code XU5225
_journal_issue 7
_journal_name_full 'Acta Crystallographica Section E'
_journal_page_first o1611
_journal_paper_doi 10.1107/S160053681102126X
_journal_volume 67
_journal_year 2011
_chemical_formula_iupac 'C17 H18 N2 O'
_chemical_formula_moiety 'C17 H18 N2 O'
_chemical_formula_sum 'C17 H18 N2 O'
_chemical_formula_weight 266.33
_chemical_name_systematic
;
(<i>E</i>)-2-Methyl-6-[(1-phenyl-1<i>H</i>-pyrazol-4-
yl)methylidene]cyclohexanone
;
_space_group_IT_number 2
_symmetry_cell_setting triclinic
_symmetry_space_group_name_Hall '-P 1'
_symmetry_space_group_name_H-M 'P -1'
_atom_sites_solution_hydrogens geom
_atom_sites_solution_primary direct
_atom_sites_solution_secondary difmap
_audit_creation_method SHELXL-97
_cell_angle_alpha 77.542(2)
_cell_angle_beta 89.667(2)
_cell_angle_gamma 78.510(2)
_cell_formula_units_Z 4
_cell_length_a 6.1152(8)
_cell_length_b 10.3757(13)
_cell_length_c 22.734(3)
_cell_measurement_reflns_used 2004
_cell_measurement_temperature 100(2)
_cell_measurement_theta_max 23.02
_cell_measurement_theta_min 3.49
_cell_volume 1379.2(3)
_computing_cell_refinement 'SAINT (Bruker, 2009)'
_computing_data_collection 'APEX2 (Bruker, 2009)'
_computing_data_reduction 'SAINT (Bruker, 2009)'
_computing_molecular_graphics 'X-SEED (Barbour, 2001)'
_computing_publication_material 'publCIF (Westrip, 2010)'
_computing_structure_refinement 'SHELXL97 (Sheldrick, 2008)'
_computing_structure_solution 'SHELXS97 (Sheldrick, 2008)'
_diffrn_ambient_temperature 100(2)
_diffrn_measured_fraction_theta_full 0.998
_diffrn_measured_fraction_theta_max 0.998
_diffrn_measurement_device_type 'Bruker SMART APEX'
_diffrn_measurement_method \w
_diffrn_radiation_monochromator graphite
_diffrn_radiation_source 'fine-focus sealed tube'
_diffrn_radiation_type MoK\a
_diffrn_radiation_wavelength 0.71073
_diffrn_reflns_av_R_equivalents 0.0513
_diffrn_reflns_av_sigmaI/netI 0.0614
_diffrn_reflns_limit_h_max 7
_diffrn_reflns_limit_h_min -7
_diffrn_reflns_limit_k_max 12
_diffrn_reflns_limit_k_min -12
_diffrn_reflns_limit_l_max 27
_diffrn_reflns_limit_l_min -27
_diffrn_reflns_number 14492
_diffrn_reflns_theta_full 25.06
_diffrn_reflns_theta_max 25.06
_diffrn_reflns_theta_min 0.92
_diffrn_standards_decay_% 0
_diffrn_standards_interval_count 0
_diffrn_standards_interval_time 0
_diffrn_standards_number 0
_exptl_absorpt_coefficient_mu 0.081
_exptl_absorpt_correction_type none
_exptl_crystal_colour Colorless
_exptl_crystal_density_diffrn 1.283
_exptl_crystal_density_method 'not measured'
_exptl_crystal_description Block
_exptl_crystal_F_000 568
_exptl_crystal_size_max 0.20
_exptl_crystal_size_mid 0.20
_exptl_crystal_size_min 0.05
_refine_diff_density_max 0.399
_refine_diff_density_min -0.274
_refine_ls_extinction_coef 0.0074(17)
_refine_ls_extinction_expression Fc^*^=kFc[1+0.001xFc^2^\l^3^/sin(2\q)]^-1/4^
_refine_ls_extinction_method 'SHELXL97 (Sheldrick, 2008)'
_refine_ls_goodness_of_fit_ref 1.026
_refine_ls_hydrogen_treatment constr
_refine_ls_matrix_type full
_refine_ls_number_parameters 408
_refine_ls_number_reflns 4890
_refine_ls_number_restraints 47
_refine_ls_restrained_S_all 1.081
_refine_ls_R_factor_all 0.0994
_refine_ls_R_factor_gt 0.0624
_refine_ls_shift/su_max 0.000
_refine_ls_shift/su_mean 0.001
_refine_ls_structure_factor_coef Fsqd
_refine_ls_weighting_details 'calc w=1/[\s^2^(Fo^2^)+(0.0685P)^2^+1.0076P] where P=(Fo^2^+2Fc^2^)/3'
_refine_ls_weighting_scheme calc
_refine_ls_wR_factor_gt 0.1514
_refine_ls_wR_factor_ref 0.1724
_reflns_number_gt 3235
_reflns_number_total 4890
_reflns_threshold_expression I>2\s(I)
_cod_data_source_file xu5225.cif
_cod_data_source_block I
_cod_database_code 2230920
_cod_database_fobs_code 2230920

loop_
_symmetry_equiv_pos_as_xyz
'x, y, z'
'-x, -y, -z'

loop_
_atom_site_type_symbol
_atom_site_label
_atom_site_fract_x
_atom_site_fract_y
_atom_site_fract_z
_atom_site_U_iso_or_equiv
_atom_site_adp_type
_atom_site_calc_flag
_atom_site_refinement_flags
_atom_site_occupancy
_atom_site_symmetry_multiplicity
_atom_site_disorder_assembly
_atom_site_disorder_group
O O1 0.7546(4) 1.1287(2) 0.43105(11) 0.0512(7) Uani d . 1 1 . .
O O2 0.7707(4) 0.4267(2) 0.91788(10) 0.0458(6) Uani d . 1 1 . .
N N1 0.7423(4) 0.5112(2) 0.55321(12) 0.0347(6) Uani d . 1 1 A .
N N2 0.9381(4) 0.5341(2) 0.57342(10) 0.0286(6) Uani d . 1 1 A .
N N3 0.7798(4) 0.9225(3) 1.04505(12) 0.0384(7) Uani d . 1 1 B .
N N4 0.5931(4) 0.8732(2) 1.06408(11) 0.0332(6) Uani d . 1 1 B .
C C1 0.6219(5) 1.0760(3) 0.40999(14) 0.0405(8) Uani d D 1 1 A .
C C2 0.4788(6) 1.1553(4) 0.35595(19) 0.0722(14) Uani d D 1 1 . .
H H1 0.5484 1.0941 0.3295 0.087 Uiso calc PR 0.684(10) 1 A 1
H H1' 0.3958 1.2398 0.3667 0.087 Uiso calc PR 0.316(10) 1 A 2
C C5 0.3955(5) 0.8869(3) 0.41931(14) 0.0389(8) Uani d D 1 1 . .
H H5A 0.2891 0.8917 0.4522 0.047 Uiso calc PR 0.684(10) 1 A 1
H H5B 0.4408 0.7910 0.4171 0.047 Uiso calc PR 0.684(10) 1 A 1
H H5C 0.4396 0.8219 0.3931 0.047 Uiso calc PR 0.316(10) 1 A 2
H H5D 0.3372 0.8386 0.4566 0.047 Uiso calc PR 0.316(10) 1 A 2
C C6 0.6001(5) 0.9351(3) 0.43570(14) 0.0330(7) Uani d . 1 1 A .
C C8 0.7639(5) 0.8587(3) 0.47404(13) 0.0322(7) Uani d . 1 1 . .
H H8 0.8830 0.9015 0.4800 0.039 Uiso calc R 1 1 A .
C C9 0.9686(5) 0.6585(3) 0.54691(13) 0.0304(7) Uani d . 1 1 . .
H H9 1.0927 0.6963 0.5540 0.036 Uiso calc R 1 1 A .
C C10 0.7884(5) 0.7216(3) 0.50772(13) 0.0297(7) Uani d . 1 1 A .
C C11 0.6536(5) 0.6233(3) 0.51371(13) 0.0331(7) Uani d . 1 1 . .
H H11 0.5159 0.6363 0.4920 0.040 Uiso calc R 1 1 A .
C C12 1.0725(5) 0.4378(3) 0.61952(13) 0.0309(7) Uani d . 1 1 . .
C C13 1.2695(5) 0.4635(4) 0.64024(15) 0.0450(9) Uani d . 1 1 A .
H H13 1.3176 0.5441 0.6222 0.054 Uiso calc R 1 1 . .
C C14 1.3950(6) 0.3724(4) 0.68696(16) 0.0514(9) Uani d . 1 1 . .
H H14 1.5289 0.3908 0.7011 0.062 Uiso calc R 1 1 A .
C C15 1.3274(6) 0.2545(4) 0.71336(16) 0.0493(9) Uani d . 1 1 A .
H H15 1.4127 0.1923 0.7460 0.059 Uiso calc R 1 1 . .
C C16 1.1338(6) 0.2282(3) 0.69159(15) 0.0472(9) Uani d . 1 1 . .
H H16 1.0883 0.1464 0.7090 0.057 Uiso calc R 1 1 A .
C C17 1.0047(5) 0.3195(3) 0.64472(14) 0.0381(8) Uani d . 1 1 A .
H H17 0.8717 0.3007 0.6302 0.046 Uiso calc R 1 1 . .
C C18 0.8985(5) 0.5011(3) 0.89857(14) 0.0402(8) Uani d D 1 1 B .
C C19 1.0294(6) 0.4779(5) 0.84412(18) 0.0658(12) Uani d D 1 1 . .
H H19 1.0803 0.3777 0.8544 0.079 Uiso calc PR 0.636(10) 1 B 1
H H19' 1.1488 0.3974 0.8610 0.079 Uiso calc PR 0.364(10) 1 B 2
C C22 1.1215(5) 0.6813(3) 0.91155(15) 0.0417(8) Uani d D 1 1 . .
H H22A 1.2378 0.6422 0.9441 0.050 Uiso calc R 1 1 B 1
H H22B 1.0741 0.7785 0.9110 0.050 Uiso calc R 1 1 B 1
C C23 0.9246(5) 0.6151(3) 0.92600(14) 0.0344(7) Uani d . 1 1 B .
C C25 0.7668(5) 0.6508(3) 0.96382(13) 0.0348(7) Uani d . 1 1 . .
H H25 0.6523 0.6000 0.9684 0.042 Uiso calc R 1 1 B .
C C26 0.5680(5) 0.7727(3) 1.03684(14) 0.0349(7) Uani d . 1 1 . .
H H26 0.4508 0.7239 1.0430 0.042 Uiso calc R 1 1 B .
C C27 0.7411(5) 0.7534(3) 0.99881(13) 0.0334(7) Uani d . 1 1 B .
C C28 0.8673(5) 0.8510(3) 1.00599(14) 0.0369(7) Uani d . 1 1 . .
H H28 0.9992 0.8632 0.9851 0.044 Uiso calc R 1 1 B .
C C29 0.4592(5) 0.9232(3) 1.10852(13) 0.0326(7) Uani d . 1 1 . .
C C30 0.2761(5) 0.8690(3) 1.12765(15) 0.0439(8) Uani d . 1 1 B .
H H30 0.2409 0.7980 1.1116 0.053 Uiso calc R 1 1 . .
C C31 0.1439(6) 0.9192(4) 1.17057(16) 0.0490(9) Uani d . 1 1 . .
H H31 0.0161 0.8831 1.1833 0.059 Uiso calc R 1 1 B .
C C32 0.1950(6) 1.0208(3) 1.19508(15) 0.0415(8) Uani d . 1 1 B .
H H32 0.1048 1.0538 1.2249 0.050 Uiso calc R 1 1 . .
C C33 0.3778(6) 1.0733(3) 1.17562(15) 0.0444(8) Uani d . 1 1 . .
H H33 0.4132 1.1438 1.1920 0.053 Uiso calc R 1 1 B .
C C34 0.5120(6) 1.0256(3) 1.13250(15) 0.0414(8) Uani d . 1 1 B .
H H34 0.6388 1.0627 1.1195 0.050 Uiso calc R 1 1 . .
C C3 0.2541(10) 1.1187(6) 0.3523(3) 0.0381(17) Uani d PD 0.684(10) 1 A 1
H H3A 0.1785 1.1671 0.3131 0.046 Uiso calc PR 0.684(10) 1 A 1
H H3B 0.1613 1.1486 0.3846 0.046 Uiso calc PR 0.684(10) 1 A 1
C C4 0.2715(9) 0.9670(5) 0.3587(3) 0.0426(16) Uani d PD 0.684(10) 1 A 1
H H4A 0.3534 0.9378 0.3246 0.051 Uiso calc PR 0.684(10) 1 A 1
H H4B 0.1198 0.9474 0.3574 0.051 Uiso calc PR 0.684(10) 1 A 1
C C7 0.5375(19) 1.2686(11) 0.3194(4) 0.135(5) Uani d PD 0.684(10) 1 A 1
H H7A 0.6956 1.2674 0.3270 0.202 Uiso calc PR 0.684(10) 1 A 1
H H7B 0.4459 1.3503 0.3285 0.202 Uiso calc PR 0.684(10) 1 A 1
H H7C 0.5123 1.2677 0.2769 0.202 Uiso calc PR 0.684(10) 1 A 1
C C20 1.2497(11) 0.5233(8) 0.8404(4) 0.054(2) Uani d PD 0.636(10) 1 B 1
H H20A 1.3110 0.5201 0.8002 0.065 Uiso calc PR 0.636(10) 1 B 1
H H20B 1.3569 0.4605 0.8711 0.065 Uiso calc PR 0.636(10) 1 B 1
C C21 1.2252(13) 0.6658(7) 0.8506(3) 0.054(2) Uani d PD 0.636(10) 1 B 1
H H21A 1.1300 0.7296 0.8175 0.065 Uiso calc PR 0.636(10) 1 B 1
H H21B 1.3741 0.6900 0.8493 0.065 Uiso calc PR 0.636(10) 1 B 1
C C24 0.8901(11) 0.4964(9) 0.7912(3) 0.055(2) Uani d PD 0.636(10) 1 B 1
H H24A 0.7938 0.4300 0.7980 0.083 Uiso calc PR 0.636(10) 1 B 1
H H24B 0.9839 0.4844 0.7569 0.083 Uiso calc PR 0.636(10) 1 B 1
H H24C 0.7975 0.5875 0.7826 0.083 Uiso calc PR 0.636(10) 1 B 1
C C3' 0.304(2) 1.0840(16) 0.3361(5) 0.042(4) Uani d PDU 0.316(10) 1 A 2
H H3'A 0.1804 1.1527 0.3134 0.050 Uiso calc PR 0.316(10) 1 A 2
H H3'B 0.3736 1.0270 0.3085 0.050 Uiso calc PR 0.316(10) 1 A 2
C C4' 0.2123(16) 0.9985(11) 0.3874(6) 0.045(4) Uiso d PD 0.316(10) 1 A 2
H H4'A 0.0937 0.9600 0.3723 0.054 Uiso calc PR 0.316(10) 1 A 2
H H4'B 0.1455 1.0540 0.4159 0.054 Uiso calc PR 0.316(10) 1 A 2
C C7' 0.6175(13) 1.1961(9) 0.3041(3) 0.021(2) Uiso d PD 0.316(10) 1 A 2
H H7'A 0.7578 1.2121 0.3189 0.031 Uiso calc PR 0.316(10) 1 A 2
H H7'B 0.5363 1.2789 0.2775 0.031 Uiso calc PR 0.316(10) 1 A 2
H H7'C 0.6501 1.1242 0.2816 0.031 Uiso calc PR 0.316(10) 1 A 2
C C20' 1.1615(18) 0.5886(11) 0.8212(4) 0.039(3) Uani d PDU 0.364(10) 1 B 2
H H20C 1.2677 0.5612 0.7910 0.047 Uiso calc PR 0.364(10) 1 B 2
H H20D 1.0581 0.6731 0.8017 0.047 Uiso calc PR 0.364(10) 1 B 2
C C21' 1.2891(14) 0.6119(12) 0.8744(5) 0.037(3) Uani d PDU 0.364(10) 1 B 2
H H21C 1.3702 0.5248 0.8989 0.044 Uiso calc PR 0.364(10) 1 B 2
H H21D 1.3989 0.6686 0.8596 0.044 Uiso calc PR 0.364(10) 1 B 2
C C24' 0.916(3) 0.4338(18) 0.7979(5) 0.087(6) Uani d PDU 0.364(10) 1 B 2
H H24D 0.8396 0.3621 0.8171 0.130 Uiso calc PR 0.364(10) 1 B 2
H H24E 1.0261 0.3997 0.7705 0.130 Uiso calc PR 0.364(10) 1 B 2
H H24F 0.8067 0.5101 0.7750 0.130 Uiso calc PR 0.364(10) 1 B 2

loop_
_atom_site_aniso_label
_atom_site_aniso_U_11
_atom_site_aniso_U_22
_atom_site_aniso_U_33
_atom_site_aniso_U_12
_atom_site_aniso_U_13
_atom_site_aniso_U_23
O1 0.0430(14) 0.0421(14) 0.0690(17) -0.0242(11) -0.0029(12) 0.0011(12)
O2 0.0393(13) 0.0510(14) 0.0572(15) -0.0256(11) 0.0085(11) -0.0189(12)
N1 0.0263(13) 0.0344(14) 0.0452(16) -0.0107(11) -0.0039(12) -0.0084(12)
N2 0.0234(12) 0.0321(13) 0.0324(14) -0.0090(10) 0.0019(10) -0.0084(11)
N3 0.0327(14) 0.0367(15) 0.0458(16) -0.0152(12) 0.0002(12) -0.0012(13)
N4 0.0311(14) 0.0322(14) 0.0365(15) -0.0136(11) -0.0047(11) -0.0013(11)
C1 0.0305(17) 0.0417(19) 0.047(2) -0.0142(15) 0.0048(15) 0.0015(16)
C2 0.044(2) 0.076(3) 0.081(3) -0.031(2) -0.013(2) 0.034(2)
C5 0.0378(18) 0.0356(17) 0.046(2) -0.0123(14) -0.0051(15) -0.0097(15)
C6 0.0293(16) 0.0352(17) 0.0364(17) -0.0115(13) 0.0055(14) -0.0078(14)
C8 0.0284(16) 0.0372(17) 0.0351(17) -0.0138(13) 0.0071(13) -0.0105(14)
C9 0.0228(15) 0.0344(16) 0.0384(17) -0.0111(12) 0.0064(13) -0.0128(14)
C10 0.0265(15) 0.0330(16) 0.0328(16) -0.0095(13) 0.0048(13) -0.0109(13)
C11 0.0299(16) 0.0343(17) 0.0367(18) -0.0098(13) -0.0032(14) -0.0082(14)
C12 0.0251(15) 0.0367(17) 0.0297(16) -0.0021(13) 0.0039(13) -0.0085(13)
C13 0.0300(17) 0.060(2) 0.043(2) -0.0142(16) 0.0006(15) -0.0015(17)
C14 0.0299(18) 0.076(3) 0.044(2) -0.0071(18) -0.0025(16) -0.0081(19)
C15 0.048(2) 0.056(2) 0.0375(19) 0.0061(18) -0.0018(17) -0.0101(17)
C16 0.063(2) 0.0353(19) 0.041(2) -0.0049(17) -0.0053(18) -0.0072(15)
C17 0.0412(18) 0.0371(18) 0.0382(18) -0.0083(14) -0.0027(15) -0.0123(15)
C18 0.0291(17) 0.052(2) 0.044(2) -0.0163(15) 0.0012(15) -0.0128(16)
C19 0.049(2) 0.112(4) 0.061(3) -0.045(2) 0.019(2) -0.047(2)
C22 0.0311(17) 0.0359(18) 0.058(2) -0.0143(14) 0.0004(16) -0.0026(16)
C23 0.0288(16) 0.0362(17) 0.0364(18) -0.0121(13) -0.0058(14) 0.0012(14)
C25 0.0316(16) 0.0374(17) 0.0359(17) -0.0163(14) -0.0037(14) -0.0005(14)
C26 0.0327(17) 0.0336(17) 0.0389(18) -0.0160(14) -0.0045(14) -0.0004(14)
C27 0.0311(16) 0.0343(17) 0.0337(17) -0.0123(13) -0.0056(13) 0.0000(14)
C28 0.0337(17) 0.0390(18) 0.0394(18) -0.0163(14) 0.0000(14) -0.0034(15)
C29 0.0333(16) 0.0320(16) 0.0299(16) -0.0072(13) -0.0045(13) -0.0002(13)
C30 0.0383(18) 0.052(2) 0.049(2) -0.0198(16) 0.0008(16) -0.0180(17)
C31 0.0371(19) 0.062(2) 0.054(2) -0.0178(17) 0.0030(17) -0.0201(19)
C32 0.0423(19) 0.0391(18) 0.0384(19) -0.0016(15) -0.0043(15) -0.0047(15)
C33 0.063(2) 0.0317(17) 0.0393(19) -0.0125(16) -0.0009(17) -0.0074(15)
C34 0.049(2) 0.0315(17) 0.043(2) -0.0183(15) -0.0006(16) 0.0008(15)
C3 0.049(4) 0.038(3) 0.033(4) -0.014(3) -0.006(3) -0.012(3)
C4 0.044(3) 0.038(3) 0.044(3) 0.003(2) -0.011(3) -0.015(2)
C7 0.197(11) 0.124(9) 0.086(6) -0.104(9) -0.040(7) 0.036(6)
C20 0.042(4) 0.068(5) 0.058(5) -0.030(4) 0.006(3) -0.010(4)
C21 0.034(4) 0.049(4) 0.069(5) -0.005(3) 0.018(4) 0.003(4)
C24 0.051(4) 0.065(5) 0.042(4) 0.010(3) 0.002(3) -0.014(3)
C3' 0.059(7) 0.040(7) 0.034(7) -0.012(6) -0.011(5) -0.024(5)
C20' 0.041(6) 0.038(6) 0.038(5) -0.006(5) 0.010(4) -0.008(4)
C21' 0.025(5) 0.030(6) 0.055(6) -0.009(4) 0.003(4) -0.006(5)
C24' 0.112(10) 0.088(10) 0.091(9) -0.064(8) 0.022(7) -0.047(7)

loop_
_atom_type_symbol
_atom_type_description
_atom_type_scat_dispersion_real
_atom_type_scat_dispersion_imag
_atom_type_scat_source
C C 0.0033 0.0016 'International Tables Vol C Tables 4.2.6.8 and 6.1.1.4'
H H 0.0000 0.0000 'International Tables Vol C Tables 4.2.6.8 and 6.1.1.4'
N N 0.0061 0.0033 'International Tables Vol C Tables 4.2.6.8 and 6.1.1.4'
O O 0.0106 0.0060 'International Tables Vol C Tables 4.2.6.8 and 6.1.1.4'

loop_
_geom_angle_atom_site_label_1
_geom_angle_atom_site_label_2
_geom_angle_atom_site_label_3
_geom_angle_site_symmetry_1
_geom_angle_site_symmetry_3
_geom_angle
_geom_angle_publ_flag
C11 N1 N2 . . 105.1(2) ?
C9 N2 N1 . . 111.1(2) ?
C9 N2 C12 . . 127.9(2) ?
N1 N2 C12 . . 120.9(2) ?
C28 N3 N4 . . 104.9(2) ?
C26 N4 N3 . . 111.1(3) ?
C26 N4 C29 . . 128.0(2) ?
N3 N4 C29 . . 120.9(2) ?
O1 C1 C6 . . 122.0(3) ?
O1 C1 C2 . . 118.8(3) ?
C6 C1 C2 . . 119.1(3) ?
C7 C2 C1 . . 120.9(4) ?
C7' C2 C1 . . 111.0(4) ?
C1 C2 C3 . . 114.4(3) ?
C7' C2 C3' . . 109.2(6) ?
C1 C2 C3' . . 114.7(6) ?
C7' C2 H1' . . 107.2 ?
C1 C2 H1' . . 107.2 ?
C3' C2 H1' . . 107.2 ?
C4' C5 C6 . . 113.6(5) ?
C6 C5 C4 . . 115.3(3) ?
C6 C5 H5A . . 108.4 ?
C4 C5 H5A . . 108.4 ?
C6 C5 H5B . . 108.4 ?
C4 C5 H5B . . 108.4 ?
H5A C5 H5B . . 107.5 ?
C4' C5 H5C . . 108.8 ?
C6 C5 H5C . . 108.8 ?
C4' C5 H5D . . 108.8 ?
C6 C5 H5D . . 108.8 ?
H5C C5 H5D . . 107.7 ?
C8 C6 C1 . . 116.7(3) ?
C8 C6 C5 . . 123.7(3) ?
C1 C6 C5 . . 119.6(3) ?
C6 C8 C10 . . 130.2(3) ?
C6 C8 H8 . . 114.9 ?
C10 C8 H8 . . 114.9 ?
N2 C9 C10 . . 108.3(2) ?
N2 C9 H9 . . 125.8 ?
C10 C9 H9 . . 125.8 ?
C9 C10 C11 . . 103.4(3) ?
C9 C10 C8 . . 122.5(3) ?
C11 C10 C8 . . 134.0(3) ?
N1 C11 C10 . . 112.1(3) ?
N1 C11 H11 . . 124.0 ?
C10 C11 H11 . . 124.0 ?
C17 C12 C13 . . 120.1(3) ?
C17 C12 N2 . . 119.7(3) ?
C13 C12 N2 . . 120.2(3) ?
C14 C13 C12 . . 120.1(3) ?
C14 C13 H13 . . 119.9 ?
C12 C13 H13 . . 119.9 ?
C13 C14 C15 . . 120.5(3) ?
C13 C14 H14 . . 119.8 ?
C15 C14 H14 . . 119.8 ?
C14 C15 C16 . . 119.1(3) ?
C14 C15 H15 . . 120.5 ?
C16 C15 H15 . . 120.5 ?
C15 C16 C17 . . 121.1(3) ?
C15 C16 H16 . . 119.4 ?
C17 C16 H16 . . 119.4 ?
C12 C17 C16 . . 119.1(3) ?
C12 C17 H17 . . 120.5 ?
C16 C17 H17 . . 120.5 ?
O2 C18 C23 . . 122.2(3) ?
O2 C18 C19 . . 118.5(3) ?
C23 C18 C19 . . 119.2(3) ?
C24 C19 C20 . . 121.1(5) ?
C24 C19 C18 . . 113.0(4) ?
C24' C19 C18 . . 116.8(6) ?
C20 C19 C18 . . 114.6(4) ?
C24' C19 C20' . . 116.0(6) ?
C18 C19 C20' . . 112.2(5) ?
C24 C19 H19 . . 101.3 ?
C20 C19 H19 . . 101.3 ?
C18 C19 H19 . . 101.3 ?
C24' C19 H19' . . 103.1 ?
C18 C19 H19' . . 103.1 ?
C20' C19 H19' . . 103.1 ?
C21' C22 C23 . . 113.7(5) ?
C23 C22 C21 . . 114.2(4) ?
C23 C22 H22A . . 108.7 ?
C21 C22 H22A . . 108.7 ?
C23 C22 H22B . . 108.7 ?
C21 C22 H22B . . 108.7 ?
H22A C22 H22B . . 107.6 ?
C25 C23 C18 . . 115.9(3) ?
C25 C23 C22 . . 124.0(3) ?
C18 C23 C22 . . 120.1(3) ?
C23 C25 C27 . . 131.0(3) ?
C23 C25 H25 . . 114.5 ?
C27 C25 H25 . . 114.5 ?
N4 C26 C27 . . 108.4(3) ?
N4 C26 H26 . . 125.8 ?
C27 C26 H26 . . 125.8 ?
C26 C27 C28 . . 103.5(3) ?
C26 C27 C25 . . 122.4(3) ?
C28 C27 C25 . . 134.1(3) ?
N3 C28 C27 . . 112.2(3) ?
N3 C28 H28 . . 123.9 ?
C27 C28 H28 . . 123.9 ?
C30 C29 C34 . . 120.4(3) ?
C30 C29 N4 . . 119.4(3) ?
C34 C29 N4 . . 120.3(3) ?
C29 C30 C31 . . 119.3(3) ?
C29 C30 H30 . . 120.4 ?
C31 C30 H30 . . 120.4 ?
C32 C31 C30 . . 121.1(3) ?
C32 C31 H31 . . 119.5 ?
C30 C31 H31 . . 119.5 ?
C33 C32 C31 . . 118.9(3) ?
C33 C32 H32 . . 120.6 ?
C31 C32 H32 . . 120.6 ?
C32 C33 C34 . . 121.3(3) ?
C32 C33 H33 . . 119.4 ?
C34 C33 H33 . . 119.4 ?
C29 C34 C33 . . 119.2(3) ?
C29 C34 H34 . . 120.4 ?
C33 C34 H34 . . 120.4 ?
C2 C3 C4 . . 112.4(5) ?
C2 C3 H3A . . 109.1 ?
C4 C3 H3A . . 109.1 ?
C2 C3 H3B . . 109.1 ?
C4 C3 H3B . . 109.1 ?
H3A C3 H3B . . 107.9 ?
C3 C4 C5 . . 110.6(4) ?
C3 C4 H4A . . 109.5 ?
C5 C4 H4A . . 109.5 ?
C3 C4 H4B . . 109.5 ?
C5 C4 H4B . . 109.5 ?
H4A C4 H4B . . 108.1 ?
C2 C7 H7A . . 109.5 ?
C2 C7 H7B . . 109.5 ?
H7A C7 H7B . . 109.5 ?
C2 C7 H7C . . 109.5 ?
H7A C7 H7C . . 109.5 ?
H7B C7 H7C . . 109.5 ?
C19 C20 C21 . . 111.9(6) ?
C19 C20 H20A . . 109.2 ?
C21 C20 H20A . . 109.2 ?
C19 C20 H20B . . 109.2 ?
C21 C20 H20B . . 109.2 ?
H20A C20 H20B . . 107.9 ?
C20 C21 C22 . . 112.7(5) ?
C20 C21 H21A . . 109.1 ?
C22 C21 H21A . . 109.1 ?
C20 C21 H21B . . 109.1 ?
C22 C21 H21B . . 109.1 ?
H21A C21 H21B . . 107.8 ?
C19 C24 H24A . . 109.5 ?
C19 C24 H24B . . 109.5 ?
H24A C24 H24B . . 109.5 ?
C19 C24 H24C . . 109.5 ?
H24A C24 H24C . . 109.5 ?
H24B C24 H24C . . 109.5 ?
C4' C3' C2 . . 113.2(9) ?
C4' C3' H3'A . . 108.9 ?
C2 C3' H3'A . . 108.9 ?
C4' C3' H3'B . . 108.9 ?
C2 C3' H3'B . . 108.9 ?
H3'A C3' H3'B . . 107.8 ?
C3' C4' C5 . . 109.6(10) ?
C3' C4' H4'A . . 109.7 ?
C5 C4' H4'A . . 109.7 ?
C3' C4' H4'B . . 109.7 ?
C5 C4' H4'B . . 109.7 ?
H4'A C4' H4'B . . 108.2 ?
C2 C7' H7'A . . 109.5 ?
C2 C7' H7'B . . 109.5 ?
H7'A C7' H7'B . . 109.5 ?
C2 C7' H7'C . . 109.5 ?
H7'A C7' H7'C . . 109.5 ?
H7'B C7' H7'C . . 109.5 ?
C21' C20' C19 . . 109.2(8) ?
C21' C20' H20C . . 109.8 ?
C19 C20' H20C . . 109.8 ?
C21' C20' H20D . . 109.8 ?
C19 C20' H20D . . 109.8 ?
H20C C20' H20D . . 108.3 ?
C22 C21' C20' . . 107.5(8) ?
C22 C21' H21C . . 110.2 ?
C20' C21' H21C . . 110.2 ?
C22 C21' H21D . . 110.2 ?
C20' C21' H21D . . 110.2 ?
H21C C21' H21D . . 108.5 ?
C19 C24' H24D . . 109.5 ?
C19 C24' H24E . . 109.5 ?
H24D C24' H24E . . 109.5 ?
C19 C24' H24F . . 109.5 ?
H24D C24' H24F . . 109.5 ?
H24E C24' H24F . . 109.5 ?

loop_
_geom_bond_atom_site_label_1
_geom_bond_atom_site_label_2
_geom_bond_site_symmetry_2
_geom_bond_distance
_geom_bond_publ_flag
O1 C1 . 1.217(4) ?
O2 C18 . 1.220(4) ?
N1 C11 . 1.326(4) ?
N1 N2 . 1.367(3) ?
N2 C9 . 1.350(4) ?
N2 C12 . 1.415(4) ?
N3 C28 . 1.322(4) ?
N3 N4 . 1.373(3) ?
N4 C26 . 1.355(4) ?
N4 C29 . 1.417(4) ?
C1 C6 . 1.485(4) ?
C1 C2 . 1.497(5) ?
C2 C7 . 1.395(6) ?
C2 C7' . 1.485(7) ?
C2 C3 . 1.504(6) ?
C2 C3' . 1.533(8) ?
C2 H1 . 1.0000 ?
C2 H1' . 1.0000 ?
C5 C4' . 1.501(8) ?
C5 C6 . 1.513(4) ?
C5 C4 . 1.559(5) ?
C5 H5A . 0.9900 ?
C5 H5B . 0.9900 ?
C5 H5C . 0.9900 ?
C5 H5D . 0.9900 ?
C6 C8 . 1.337(4) ?
C8 C10 . 1.442(4) ?
C8 H8 . 0.9500 ?
C9 C10 . 1.381(4) ?
C9 H9 . 0.9500 ?
C10 C11 . 1.418(4) ?
C11 H11 . 0.9500 ?
C12 C17 . 1.380(4) ?
C12 C13 . 1.390(4) ?
C13 C14 . 1.378(5) ?
C13 H13 . 0.9500 ?
C14 C15 . 1.382(5) ?
C14 H14 . 0.9500 ?
C15 C16 . 1.384(5) ?
C15 H15 . 0.9500 ?
C16 C17 . 1.390(4) ?
C16 H16 . 0.9500 ?
C17 H17 . 0.9500 ?
C18 C23 . 1.486(4) ?
C18 C19 . 1.507(5) ?
C19 C24 . 1.433(7) ?
C19 C24' . 1.462(8) ?
C19 C20 . 1.509(6) ?
C19 C20' . 1.533(8) ?
C19 H19 . 1.0000 ?
C19 H19' . 1.0000 ?
C22 C21' . 1.497(8) ?
C22 C23 . 1.502(4) ?
C22 C21 . 1.547(6) ?
C22 H22A . 0.9900 ?
C22 H22B . 0.9900 ?
C23 C25 . 1.339(4) ?
C25 C27 . 1.445(4) ?
C25 H25 . 0.9500 ?
C26 C27 . 1.374(4) ?
C26 H26 . 0.9500 ?
C27 C28 . 1.426(4) ?
C28 H28 . 0.9500 ?
C29 C30 . 1.378(4) ?
C29 C34 . 1.386(4) ?
C30 C31 . 1.385(5) ?
C30 H30 . 0.9500 ?
C31 C32 . 1.381(5) ?
C31 H31 . 0.9500 ?
C32 C33 . 1.369(5) ?
C32 H32 . 0.9500 ?
C33 C34 . 1.385(5) ?
C33 H33 . 0.9500 ?
C34 H34 . 0.9500 ?
C3 C4 . 1.532(6) ?
C3 H3A . 0.9900 ?
C3 H3B . 0.9900 ?
C4 H4A . 0.9900 ?
C4 H4B . 0.9900 ?
C7 H7A . 0.9800 ?
C7 H7B . 0.9800 ?
C7 H7C . 0.9800 ?
C20 C21 . 1.524(8) ?
C20 H20A . 0.9900 ?
C20 H20B . 0.9900 ?
C21 H21A . 0.9900 ?
C21 H21B . 0.9900 ?
C24 H24A . 0.9800 ?
C24 H24B . 0.9800 ?
C24 H24C . 0.9800 ?
C3' C4' . 1.486(9) ?
C3' H3'A . 0.9900 ?
C3' H3'B . 0.9900 ?
C4' H4'A . 0.9900 ?
C4' H4'B . 0.9900 ?
C7' H7'A . 0.9800 ?
C7' H7'B . 0.9800 ?
C7' H7'C . 0.9800 ?
C20' C21' . 1.530(9) ?
C20' H20C . 0.9900 ?
C20' H20D . 0.9900 ?
C21' H21C . 0.9900 ?
C21' H21D . 0.9900 ?
C24' H24D . 0.9800 ?
C24' H24E . 0.9800 ?
C24' H24F . 0.9800 ?

loop_
_geom_hbond_atom_site_label_D
_geom_hbond_atom_site_label_H
_geom_hbond_atom_site_label_A
_geom_hbond_site_symmetry_A
_geom_hbond_distance_DH
_geom_hbond_distance_HA
_geom_hbond_distance_DA
_geom_hbond_angle_DHA
C9 H9 O1 2_776 0.95 2.29 3.157(4) 152
C26 H26 O2 2_667 0.95 2.30 3.224(4) 164
C30 H30 O2 2_667 0.95 2.57 3.506(4) 167

loop_
_geom_torsion_atom_site_label_1
_geom_torsion_atom_site_label_2
_geom_torsion_atom_site_label_3
_geom_torsion_atom_site_label_4
_geom_torsion_site_symmetry_1
_geom_torsion_site_symmetry_2
_geom_torsion_site_symmetry_3
_geom_torsion_site_symmetry_4
_geom_torsion
_geom_torsion_publ_flag
C11 N1 N2 C9 . . . . 0.2(3) ?
C11 N1 N2 C12 . . . . 176.0(2) ?
C28 N3 N4 C26 . . . . 0.0(3) ?
C28 N3 N4 C29 . . . . 177.7(3) ?
O1 C1 C2 C7 . . . . 19.2(10) ?
C6 C1 C2 C7 . . . . -160.0(8) ?
O1 C1 C2 C7' . . . . 60.4(6) ?
C6 C1 C2 C7' . . . . -118.8(5) ?
O1 C1 C2 C3 . . . . -149.8(4) ?
C6 C1 C2 C3 . . . . 31.0(6) ?
O1 C1 C2 C3' . . . . -175.3(7) ?
C6 C1 C2 C3' . . . . 5.6(8) ?
O1 C1 C6 C8 . . . . -14.5(5) ?
C2 C1 C6 C8 . . . . 164.6(3) ?
O1 C1 C6 C5 . . . . 163.7(3) ?
C2 C1 C6 C5 . . . . -17.2(5) ?
C4' C5 C6 C8 . . . . 166.4(6) ?
C4 C5 C6 C8 . . . . -158.6(4) ?
C4' C5 C6 C1 . . . . -11.6(7) ?
C4 C5 C6 C1 . . . . 23.4(5) ?
C1 C6 C8 C10 . . . . 177.7(3) ?
C5 C6 C8 C10 . . . . -0.4(5) ?
N1 N2 C9 C10 . . . . 0.0(3) ?
C12 N2 C9 C10 . . . . -175.3(3) ?
N2 C9 C10 C11 . . . . -0.3(3) ?
N2 C9 C10 C8 . . . . 177.2(3) ?
C6 C8 C10 C9 . . . . -178.4(3) ?
C6 C8 C10 C11 . . . . -1.8(6) ?
N2 N1 C11 C10 . . . . -0.4(3) ?
C9 C10 C11 N1 . . . . 0.5(3) ?
C8 C10 C11 N1 . . . . -176.6(3) ?
C9 N2 C12 C17 . . . . 174.6(3) ?
N1 N2 C12 C17 . . . . -0.4(4) ?
C9 N2 C12 C13 . . . . -4.0(4) ?
N1 N2 C12 C13 . . . . -179.0(3) ?
C17 C12 C13 C14 . . . . -1.5(5) ?
N2 C12 C13 C14 . . . . 177.1(3) ?
C12 C13 C14 C15 . . . . 0.4(5) ?
C13 C14 C15 C16 . . . . 1.0(5) ?
C14 C15 C16 C17 . . . . -1.4(5) ?
C13 C12 C17 C16 . . . . 1.2(5) ?
N2 C12 C17 C16 . . . . -177.5(3) ?
C15 C16 C17 C12 . . . . 0.3(5) ?
O2 C18 C19 C24 . . . . 63.2(6) ?
C23 C18 C19 C24 . . . . -115.3(5) ?
O2 C18 C19 C24' . . . . 36.2(10) ?
C23 C18 C19 C24' . . . . -142.4(9) ?
O2 C18 C19 C20 . . . . -152.5(5) ?
C23 C18 C19 C20 . . . . 29.0(6) ?
O2 C18 C19 C20' . . . . 173.6(5) ?
C23 C18 C19 C20' . . . . -5.0(7) ?
O2 C18 C23 C25 . . . . -14.5(5) ?
C19 C18 C23 C25 . . . . 164.0(3) ?
O2 C18 C23 C22 . . . . 164.5(3) ?
C19 C18 C23 C22 . . . . -17.1(5) ?
C21' C22 C23 C25 . . . . 172.6(5) ?
C21 C22 C23 C25 . . . . -156.8(4) ?
C21' C22 C23 C18 . . . . -6.3(6) ?
C21 C22 C23 C18 . . . . 24.3(5) ?
C18 C23 C25 C27 . . . . 178.7(3) ?
C22 C23 C25 C27 . . . . -0.1(5) ?
N3 N4 C26 C27 . . . . 0.2(3) ?
C29 N4 C26 C27 . . . . -177.2(3) ?
N4 C26 C27 C28 . . . . -0.3(3) ?
N4 C26 C27 C25 . . . . 178.5(3) ?
C23 C25 C27 C26 . . . . -178.2(3) ?
C23 C25 C27 C28 . . . . 0.1(6) ?
N4 N3 C28 C27 . . . . -0.2(3) ?
C26 C27 C28 N3 . . . . 0.3(3) ?
C25 C27 C28 N3 . . . . -178.2(3) ?
C26 N4 C29 C30 . . . . -1.2(4) ?
N3 N4 C29 C30 . . . . -178.4(3) ?
C26 N4 C29 C34 . . . . 178.7(3) ?
N3 N4 C29 C34 . . . . 1.6(4) ?
C34 C29 C30 C31 . . . . 0.8(5) ?
N4 C29 C30 C31 . . . . -179.2(3) ?
C29 C30 C31 C32 . . . . -1.1(5) ?
C30 C31 C32 C33 . . . . 0.9(5) ?
C31 C32 C33 C34 . . . . -0.5(5) ?
C30 C29 C34 C33 . . . . -0.4(5) ?
N4 C29 C34 C33 . . . . 179.6(3) ?
C32 C33 C34 C29 . . . . 0.3(5) ?
C7 C2 C3 C4 . . . . 139.6(8) ?
C7' C2 C3 C4 . . . . 92.8(7) ?
C1 C2 C3 C4 . . . . -51.8(8) ?
C3' C2 C3 C4 . . . . 44.3(15) ?
C2 C3 C4 C5 . . . . 57.3(8) ?
C4' C5 C4 C3 . . . . 51.7(8) ?
C6 C5 C4 C3 . . . . -42.7(6) ?
C24 C19 C20 C21 . . . . 92.5(9) ?
C24' C19 C20 C21 . . . . 121.6(13) ?
C18 C19 C20 C21 . . . . -48.6(9) ?
C20' C19 C20 C21 . . . . 43.9(8) ?
C19 C20 C21 C22 . . . . 56.7(10) ?
C21' C22 C21 C20 . . . . 51.3(9) ?
C23 C22 C21 C20 . . . . -44.0(8) ?
C7 C2 C3' C4' . . . . -160.3(10) ?
C7' C2 C3' C4' . . . . 159.8(10) ?
C1 C2 C3' C4' . . . . 34.5(15) ?
C3 C2 C3' C4' . . . . -60.1(12) ?
C2 C3' C4' C5 . . . . -63.2(17) ?
C6 C5 C4' C3' . . . . 50.6(13) ?
C4 C5 C4' C3' . . . . -49.8(8) ?
C24 C19 C20' C21' . . . . 167.5(9) ?
C24' C19 C20' C21' . . . . -174.0(12) ?
C20 C19 C20' C21' . . . . -53.1(8) ?
C18 C19 C20' C21' . . . . 48.2(10) ?
C23 C22 C21' C20' . . . . 48.9(10) ?
C21 C22 C21' C20' . . . . -48.4(8) ?
C19 C20' C21' C22 . . . . -71.6(12) ?
